data_9005098
loop_
_publ_author_name
'Oberti, R.'
'Ungaretti, L.'
'Cannillo, E.'
'Hawthorne, F. C.'

_publ_section_title
;The behaviour of Ti in amphiboles: I. Four- and six-coordinate Ti in
 richterite Sample: R(7) Potassium-fluor-richterite
;
_journal_name_full 'European Journal of Mineralogy'
_journal_page_first 425
_journal_page_last 439
_journal_volume 4
_journal_year 1992
_chemical_formula_sum
;Al0.053 Ca1.014 F1.383 Fe0.292 H0.617 K0.986 Mg4.65 Mn0.006 Na0.963 O22.617
 Si7.677 Ti0.32
;
_chemical_name_mineral Richterite
_space_group_IT_number 12
_symmetry_space_group_name_Hall '-C 2y'
_symmetry_space_group_name_H-M 'C 1 2/m 1'
_cell_angle_alpha 90
_cell_angle_beta 104.96
_cell_angle_gamma 90
_cell_formula_units_Z 2
_cell_length_a 10.020
_cell_length_b 18.026
_cell_length_c 5.282
_cell_volume 921.702
_database_code_amcsd 0006443
_exptl_crystal_density_diffrn 3.070
_cod_original_formula_sum
;O22.617 (F1.383 K.986) Ti.32 Fe.292 Mg4.65 Mn.006 Ca1.014 Na.963 Si7.677
 Al.053 H.617
;
_cod_database_code 9005098

loop_
_space_group_symop_operation_xyz
x,y,z
1/2+x,1/2+y,z
x,-y,z
1/2+x,1/2-y,z
-x,y,-z
1/2-x,1/2+y,-z
-x,-y,-z
1/2-x,1/2-y,-z

loop_
_atom_site_label
_atom_site_fract_x
_atom_site_fract_y
_atom_site_fract_z
_atom_site_occupancy
_atom_site_U_iso_or_equiv
_atom_site_type_symbol
_atom_site_attached_hydrogens
O1 0.11030 0.08540 0.21990 1.00000 0.00646 O 0
O2 0.11720 0.16930 0.72580 1.00000 0.00798 O 0
O-H3 0.10230 0.00000 0.71480 0.30850 0.00975 O 1
F 0.10230 0.00000 0.71480 0.69150 0.00975 F 0
O4 0.36090 0.24840 0.79890 1.00000 0.01254 O 0
O5 0.34390 0.12990 0.09920 1.00000 0.01140 O 0
O6 0.34070 0.11760 0.59500 1.00000 0.01127 O 0
O7 0.33350 0.00000 0.30630 1.00000 0.00963 O 0
KA 0.00000 0.50000 0.00000 0.32860 0.02077 K 0
KAm 0.02840 0.50000 0.06440 0.32860 0.01874 K 0
TiM1 0.00000 0.08860 0.50000 0.01000 0.00760 Ti 0
FeM1 0.00000 0.08860 0.50000 0.05830 0.00760 Fe 0
MgM1 0.00000 0.08860 0.50000 0.93000 0.00760 Mg 0
MnM1 0.00000 0.08860 0.50000 0.00120 0.00760 Mn 0
TiM2 0.00000 0.17920 0.00000 0.01000 0.00760 Ti 0
FeM2 0.00000 0.17920 0.00000 0.05830 0.00760 Fe 0
MgM2 0.00000 0.17920 0.00000 0.93000 0.00760 Mg 0
MnM2 0.00000 0.17920 0.00000 0.00120 0.00760 Mn 0
TiM3 0.00000 0.00000 0.00000 0.01000 0.00621 Ti 0
FeM3 0.00000 0.00000 0.00000 0.05830 0.00621 Fe 0
MgM3 0.00000 0.00000 0.00000 0.93000 0.00621 Mg 0
MnM3 0.00000 0.00000 0.00000 0.00120 0.00621 Mn 0
CaM4 0.00000 0.27780 0.50000 0.50700 0.01229 Ca 0
NaM4 0.00000 0.27780 0.50000 0.48150 0.01229 Na 0
SiT1 0.27580 0.08480 0.30280 0.95960 0.00570 Si 0
AlT1 0.27580 0.08480 0.30280 0.00660 0.00570 Al 0
TiT1 0.27580 0.08480 0.30280 0.03370 0.00570 Ti 0
SiT2 0.28450 0.17180 0.80800 0.95960 0.00595 Si 0
AlT2 0.28450 0.17180 0.80800 0.00660 0.00595 Al 0
TiT2 0.28450 0.17180 0.80800 0.03370 0.00595 Ti 0

loop_
_cod_changelog_entry_id
_cod_changelog_entry_author
_cod_changelog_entry_date
_cod_changelog_entry_text
1
;cod-tools version 3.8.0
Id: cif_guess_AMCSD_atom_types 9581 2023-05-17 12:35:41Z saulius
;
2023-05-21T08:52:41+03:00
;Derived atom types and hydrogen counts
from atom names that follow the AMCSD naming convention
(Wat == water, O-H == hydroxyl).
;

loop_
_cod_related_entry_id
_cod_related_entry_database
_cod_related_entry_code
1 AMCSD 0006443
